data_7707726
loop_
_publ_author_name
'de Campos, Nath\'alia R'
'Simosono, Cintia A.'
'Landre Rosa, Iara M.'
'da Silva, Rafaela M. R.'
'Doriguetto, Ant\^onio C'
'do Pim, Walace D.'
'Gomes Sim\~oes, Tatiana R'
'Valdo, Ana Karoline S. M.'
'Martins, Felipe T.'
'Sarmiento, Charlie V.'
'Nunes, Wallace C.'
'Guedes, Guilherme P.'
'Pedroso, Emerson F.'
'Pereira, Cynthia L. M.'
'Stumpf, Humberto O.'
'Lloret, Francesc'
'Julve, Miguel'
'Marinho, Maria Vanda'

_publ_section_title
;
 Building-up host-guest helicate motifs and chains: a magneto-structural
 study of new field-induced cobalt-based single-ion magnets.
;
_journal_issue 31
_journal_name_full 'Dalton transactions (Cambridge, England : 2003)'
_journal_page_first 10707
_journal_page_last 10728
_journal_paper_doi 10.1039/d1dt01693h
_journal_volume 50
_journal_year 2021
_chemical_formula_moiety 'C10 H8 Cl2 Co N2 S2'
_chemical_formula_sum 'C10 H8 Cl2 Co N2 S2'
_chemical_formula_weight 350.13
_space_group_crystal_system triclinic
_space_group_IT_number 2
_space_group_name_Hall '-P 1'
_space_group_name_H-M_alt 'P -1'
_atom_sites_solution_hydrogens geom
_atom_sites_solution_primary difmap
_audit_creation_method SHELXL-2016/6
_audit_update_record
;
2020-03-28 deposited with the CCDC.	2021-06-28 downloaded from the CCDC.
;
_cell_angle_alpha 94.45(2)
_cell_angle_beta 107.185(15)
_cell_angle_gamma 114.890(19)
_cell_formula_units_Z 2
_cell_length_a 7.815(4)
_cell_length_b 8.146(4)
_cell_length_c 12.074(5)
_cell_measurement_reflns_used 8286
_cell_measurement_temperature 293(2)
_cell_measurement_theta_max 26.37
_cell_measurement_theta_min 2.84
_cell_volume 647.8(6)
_computing_cell_refinement 'APEX3 v2017.3-0 (Bruker AXS)'
_computing_data_collection 'Bruker Instrument Service vV6.2.6'
_computing_data_reduction 'SAINT V8.38A (Bruker AXS Inc., 2017)'
_computing_structure_refinement 'SHELXL-2016/6 (Sheldrick, 2016)'
_computing_structure_solution 'SHELXT 2014/5 (Sheldrick, 2014)'
_diffrn_ambient_temperature 293(2)
_diffrn_measured_fraction_theta_full 0.998
_diffrn_measured_fraction_theta_max 0.998
_diffrn_measurement_device 'Bruker D8 Venture'
_diffrn_measurement_method '\f and \w scans'
_diffrn_radiation_type MoK\a
_diffrn_radiation_wavelength 0.71073
_diffrn_reflns_av_R_equivalents 0.0390
_diffrn_reflns_av_unetI/netI 0.0208
_diffrn_reflns_Laue_measured_fraction_full 0.998
_diffrn_reflns_Laue_measured_fraction_max 0.998
_diffrn_reflns_limit_h_max 9
_diffrn_reflns_limit_h_min -9
_diffrn_reflns_limit_k_max 9
_diffrn_reflns_limit_k_min -9
_diffrn_reflns_limit_l_max 14
_diffrn_reflns_limit_l_min -14
_diffrn_reflns_number 17413
_diffrn_reflns_point_group_measured_fraction_full 0.998
_diffrn_reflns_point_group_measured_fraction_max 0.998
_diffrn_reflns_theta_full 25.025
_diffrn_reflns_theta_max 25.025
_diffrn_reflns_theta_min 2.835
_exptl_absorpt_coefficient_mu 2.035
_exptl_absorpt_correction_T_max 0.7454
_exptl_absorpt_correction_T_min 0.6506
_exptl_absorpt_correction_type multi-scan
_exptl_absorpt_process_details
;
SADABS-2016/2 - Bruker AXS area detector scaling and absorption correction
;
_exptl_crystal_colour pink
_exptl_crystal_density_diffrn 1.795
_exptl_crystal_description block
_exptl_crystal_F_000 350
_exptl_crystal_size_max 0.377
_exptl_crystal_size_mid 0.169
_exptl_crystal_size_min 0.134
_refine_diff_density_max 0.453
_refine_diff_density_min -0.268
_refine_diff_density_rms 0.064
_refine_ls_extinction_method none
_refine_ls_goodness_of_fit_ref 1.077
_refine_ls_hydrogen_treatment constr
_refine_ls_matrix_type full
_refine_ls_number_parameters 154
_refine_ls_number_reflns 2286
_refine_ls_number_restraints 0
_refine_ls_restrained_S_all 1.077
_refine_ls_R_factor_all 0.0339
_refine_ls_R_factor_gt 0.0266
_refine_ls_shift/su_max 0.000
_refine_ls_shift/su_mean 0.000
_refine_ls_structure_factor_coef Fsqd
_refine_ls_weighting_details 'w=1/[\s^2^(Fo^2^)+(0.0295P)^2^+0.6380P] where P=(Fo^2^+2Fc^2^)/3'
_refine_ls_weighting_scheme calc
_refine_ls_wR_factor_gt 0.0648
_refine_ls_wR_factor_ref 0.0680
_reflns_Friedel_coverage 0.000
_reflns_number_gt 2013
_reflns_number_total 2286
_reflns_threshold_expression 'I > 2\s(I)'
_cod_data_source_file d1dt01693h2.cif
_cod_data_source_block shelx
_cod_depositor_comments 'Adding full bibliography for 7707725--7707729.cif.'
_cod_original_cell_volume 647.7(5)
_cod_database_code 7707726
_shelx_shelxl_version_number 2016/6
_shelx_space_group_comment
;
The symmetry employed for this shelxl refinement is uniquely defined
by the following loop, which should always be used as a source of
symmetry information in preference to the above space-group names.
They are only intended as comments.
;
_shelx_estimated_absorpt_t_min 0.514
_shelx_estimated_absorpt_t_max 0.772

loop_
_space_group_symop_operation_xyz
'x, y, z'
'-x, -y, -z'

loop_
_atom_site_label
_atom_site_type_symbol
_atom_site_fract_x
_atom_site_fract_y
_atom_site_fract_z
_atom_site_U_iso_or_equiv
_atom_site_adp_type
_atom_site_occupancy
_atom_site_site_symmetry_order
_atom_site_calc_flag
_atom_site_refinement_flags_posn
_atom_site_refinement_flags_adp
_atom_site_refinement_flags_occupancy
_atom_site_disorder_assembly
_atom_site_disorder_group
Co1 Co 0.29886(5) 0.49387(5) 0.77230(3) 0.02555(12) Uani 1 1 d . . . . .
Cl1 Cl 0.60351(10) 0.51812(10) 0.86867(7) 0.03781(18) Uani 1 1 d . . . . .
Cl2 Cl 0.02325(10) 0.24370(9) 0.77036(6) 0.03597(18) Uani 1 1 d . . . . .
S1 S 0.49454(11) 0.89864(10) 0.72397(7) 0.03761(19) Uani 1 1 d . . . . .
S2 S 0.28259(12) 0.77780(11) 0.55520(7) 0.03934(19) Uani 1 1 d . . . . .
N1 N 0.2589(3) 0.7065(3) 0.83776(19) 0.0275(5) Uani 1 1 d . . . . .
N2 N 0.2625(3) 0.4460(3) 0.59459(19) 0.0288(5) Uani 1 1 d . . . . .
C1 C 0.1564(4) 0.6877(4) 0.9118(3) 0.0338(6) Uani 1 1 d . . . . .
H1 H 0.091369 0.571047 0.926420 0.041 Uiso 1 1 calc R U . . .
C2 C 0.1443(5) 0.8355(4) 0.9670(3) 0.0384(7) Uani 1 1 d . . . . .
H2 H 0.073932 0.818733 1.018800 0.046 Uiso 1 1 calc R U . . .
C3 C 0.2375(5) 1.0070(4) 0.9443(3) 0.0395(7) Uani 1 1 d . . . . .
H3 H 0.231886 1.108336 0.980979 0.047 Uiso 1 1 calc R U . . .
C4 C 0.3398(4) 1.0279(4) 0.8663(3) 0.0356(7) Uani 1 1 d . . . . .
H4 H 0.402484 1.142817 0.848950 0.043 Uiso 1 1 calc R U . . .
C5 C 0.3472(4) 0.8759(4) 0.8150(2) 0.0273(6) Uani 1 1 d . . . . .
C6 C 0.2615(4) 0.5536(4) 0.5169(2) 0.0291(6) Uani 1 1 d . . . . .
C7 C 0.2379(4) 0.2747(4) 0.5558(3) 0.0356(7) Uani 1 1 d . . . . .
H7 H 0.241993 0.200040 0.609959 0.043 Uiso 1 1 calc R U . . .
C8 C 0.2071(4) 0.2052(4) 0.4405(3) 0.0401(7) Uani 1 1 d . . . . .
H8 H 0.187895 0.085428 0.416763 0.048 Uiso 1 1 calc R U . . .
C9 C 0.2054(5) 0.3167(5) 0.3610(3) 0.0426(8) Uani 1 1 d . . . . .
H9 H 0.184739 0.272957 0.282266 0.051 Uiso 1 1 calc R U . . .
C10 C 0.2343(4) 0.4940(5) 0.3985(3) 0.0387(7) Uani 1 1 d . . . . .
H10 H 0.235744 0.572075 0.346135 0.046 Uiso 1 1 calc R U . . .

loop_
_atom_site_aniso_label
_atom_site_aniso_U_11
_atom_site_aniso_U_22
_atom_site_aniso_U_33
_atom_site_aniso_U_23
_atom_site_aniso_U_13
_atom_site_aniso_U_12
Co1 0.0290(2) 0.0208(2) 0.0264(2) 0.00478(15) 0.01046(15) 0.01109(16)
Cl1 0.0319(4) 0.0368(4) 0.0400(4) 0.0111(3) 0.0077(3) 0.0149(3)
Cl2 0.0361(4) 0.0265(4) 0.0378(4) 0.0064(3) 0.0154(3) 0.0068(3)
S1 0.0295(4) 0.0313(4) 0.0439(4) 0.0061(3) 0.0151(3) 0.0063(3)
S2 0.0503(5) 0.0391(4) 0.0361(4) 0.0166(3) 0.0162(3) 0.0257(4)
N1 0.0273(11) 0.0237(12) 0.0297(12) 0.0060(10) 0.0086(10) 0.0114(10)
N2 0.0289(12) 0.0289(12) 0.0270(12) 0.0065(10) 0.0113(10) 0.0114(10)
C1 0.0342(15) 0.0318(16) 0.0336(15) 0.0056(13) 0.0132(13) 0.0135(13)
C2 0.0379(16) 0.0471(19) 0.0330(16) 0.0025(14) 0.0110(13) 0.0247(15)
C3 0.0439(17) 0.0380(18) 0.0359(17) -0.0036(14) 0.0048(14) 0.0269(15)
C4 0.0378(16) 0.0253(15) 0.0367(16) 0.0041(12) 0.0033(13) 0.0159(13)
C5 0.0253(13) 0.0222(14) 0.0272(14) 0.0016(11) 0.0054(11) 0.0082(11)
C6 0.0222(13) 0.0338(15) 0.0313(15) 0.0092(12) 0.0105(11) 0.0121(12)
C7 0.0393(16) 0.0341(17) 0.0331(16) 0.0051(13) 0.0137(13) 0.0170(14)
C8 0.0383(17) 0.0395(17) 0.0365(17) -0.0039(14) 0.0132(14) 0.0151(14)
C9 0.0375(17) 0.060(2) 0.0274(15) 0.0000(15) 0.0124(13) 0.0215(16)
C10 0.0367(16) 0.054(2) 0.0276(15) 0.0140(14) 0.0132(13) 0.0219(15)

loop_
_atom_type_symbol
_atom_type_description
_atom_type_scat_dispersion_real
_atom_type_scat_dispersion_imag
_atom_type_scat_source
C C 0.0033 0.0016 'International Tables Vol C Tables 4.2.6.8 and 6.1.1.4'
H H 0.0000 0.0000 'International Tables Vol C Tables 4.2.6.8 and 6.1.1.4'
O O 0.0106 0.0060 'International Tables Vol C Tables 4.2.6.8 and 6.1.1.4'
S S 0.1246 0.1234 'International Tables Vol C Tables 4.2.6.8 and 6.1.1.4'
Cl Cl 0.1484 0.1585 'International Tables Vol C Tables 4.2.6.8 and 6.1.1.4'
Co Co 0.3494 0.9721 'International Tables Vol C Tables 4.2.6.8 and 6.1.1.4'
N N 0.0061 0.0033 'International Tables Vol C Tables 4.2.6.8 and 6.1.1.4'

loop_
_geom_angle_atom_site_label_1
_geom_angle_atom_site_label_2
_geom_angle_atom_site_label_3
_geom_angle
_geom_angle_site_symmetry_1
_geom_angle_site_symmetry_3
_geom_angle_publ_flag
N1 Co1 N2 117.73(9) . . ?
N1 Co1 Cl1 113.53(7) . . ?
N2 Co1 Cl1 104.59(7) . . ?
N1 Co1 Cl2 101.95(8) . . ?
N2 Co1 Cl2 100.52(7) . . ?
Cl1 Co1 Cl2 118.46(5) . . ?
C5 S1 S2 103.62(10) . . ?
C6 S2 S1 106.34(10) . . ?
C1 N1 C5 117.8(2) . . ?
C1 N1 Co1 121.24(19) . . ?
C5 N1 Co1 120.76(18) . . ?
C6 N2 C7 117.8(2) . . ?
C6 N2 Co1 131.19(19) . . ?
C7 N2 Co1 111.02(18) . . ?
N1 C1 C2 122.4(3) . . ?
N1 C1 H1 118.8 . . ?
C2 C1 H1 118.8 . . ?
C3 C2 C1 119.0(3) . . ?
C3 C2 H2 120.5 . . ?
C1 C2 H2 120.5 . . ?
C2 C3 C4 119.4(3) . . ?
C2 C3 H3 120.3 . . ?
C4 C3 H3 120.3 . . ?
C5 C4 C3 118.7(3) . . ?
C5 C4 H4 120.6 . . ?
C3 C4 H4 120.6 . . ?
N1 C5 C4 122.7(3) . . ?
N1 C5 S1 116.40(19) . . ?
C4 C5 S1 120.7(2) . . ?
N2 C6 C10 122.3(3) . . ?
N2 C6 S2 122.2(2) . . ?
C10 C6 S2 115.5(2) . . ?
N2 C7 C8 123.3(3) . . ?
N2 C7 H7 118.3 . . ?
C8 C7 H7 118.3 . . ?
C7 C8 C9 118.4(3) . . ?
C7 C8 H8 120.8 . . ?
C9 C8 H8 120.8 . . ?
C8 C9 C10 119.6(3) . . ?
C8 C9 H9 120.2 . . ?
C10 C9 H9 120.2 . . ?
C9 C10 C6 118.5(3) . . ?
C9 C10 H10 120.8 . . ?
C6 C10 H10 120.8 . . ?

loop_
_geom_bond_atom_site_label_1
_geom_bond_atom_site_label_2
_geom_bond_distance
_geom_bond_site_symmetry_2
_geom_bond_publ_flag
Co1 N1 2.028(2) . ?
Co1 N2 2.062(2) . ?
Co1 Cl1 2.2345(13) . ?
Co1 Cl2 2.2495(12) . ?
S1 C5 1.780(3) . ?
S1 S2 2.0461(15) . ?
S2 C6 1.774(3) . ?
N1 C1 1.343(4) . ?
N1 C5 1.351(3) . ?
N2 C6 1.333(4) . ?
N2 C7 1.350(4) . ?
C1 C2 1.383(4) . ?
C1 H1 0.9300 . ?
C2 C3 1.371(5) . ?
C2 H2 0.9300 . ?
C3 C4 1.382(4) . ?
C3 H3 0.9300 . ?
C4 C5 1.372(4) . ?
C4 H4 0.9300 . ?
C6 C10 1.397(4) . ?
C7 C8 1.371(4) . ?
C7 H7 0.9300 . ?
C8 C9 1.372(5) . ?
C8 H8 0.9300 . ?
C9 C10 1.380(5) . ?
C9 H9 0.9300 . ?
C10 H10 0.9300 . ?

loop_
_geom_hbond_atom_site_label_D
_geom_hbond_atom_site_label_H
_geom_hbond_atom_site_label_A
_geom_hbond_distance_DH
_geom_hbond_distance_HA
_geom_hbond_distance_DA
_geom_hbond_angle_DHA
_geom_hbond_site_symmetry_A
C4 H4 Cl1 0.93 2.74 3.635(4) 162.4 1_565

loop_
_geom_torsion_atom_site_label_1
_geom_torsion_atom_site_label_2
_geom_torsion_atom_site_label_3
_geom_torsion_atom_site_label_4
_geom_torsion
_geom_torsion_site_symmetry_1
_geom_torsion_site_symmetry_2
_geom_torsion_site_symmetry_3
_geom_torsion_site_symmetry_4
_geom_torsion_publ_flag
C5 N1 C1 C2 -1.9(4) . . . . ?
Co1 N1 C1 C2 173.4(2) . . . . ?
N1 C1 C2 C3 1.0(4) . . . . ?
C1 C2 C3 C4 0.5(4) . . . . ?
C2 C3 C4 C5 -0.9(4) . . . . ?
C1 N1 C5 C4 1.5(4) . . . . ?
Co1 N1 C5 C4 -173.8(2) . . . . ?
C1 N1 C5 S1 176.2(2) . . . . ?
Co1 N1 C5 S1 0.9(3) . . . . ?
C3 C4 C5 N1 -0.1(4) . . . . ?
C3 C4 C5 S1 -174.6(2) . . . . ?
S2 S1 C5 N1 77.9(2) . . . . ?
S2 S1 C5 C4 -107.3(2) . . . . ?
C7 N2 C6 C10 0.6(4) . . . . ?
Co1 N2 C6 C10 179.9(2) . . . . ?
C7 N2 C6 S2 177.5(2) . . . . ?
Co1 N2 C6 S2 -3.2(3) . . . . ?
S1 S2 C6 N2 40.7(2) . . . . ?
S1 S2 C6 C10 -142.24(19) . . . . ?
C6 N2 C7 C8 -1.7(4) . . . . ?
Co1 N2 C7 C8 178.9(2) . . . . ?
N2 C7 C8 C9 1.4(4) . . . . ?
C7 C8 C9 C10 0.0(4) . . . . ?
C8 C9 C10 C6 -1.0(4) . . . . ?
N2 C6 C10 C9 0.7(4) . . . . ?
S2 C6 C10 C9 -176.4(2) . . . . ?
